data_4304211
loop_
_publ_author_name
'Saikat Dutta'
'Balaji R. Jagirdar'
'Munirathinam Nethaji'

_publ_contact_author_address
;Department of Inorganic & Physical Chemistry
Indian Institute of Science
Bangalore 560 012
India
;
_publ_contact_author_email jagirdar@ipc.iisc.ernet.in
_publ_contact_author_fax 91(80)23601552
_publ_contact_author_name 'Balaji R. Jagirdar'
_publ_contact_author_phone 91(80)22932825
_publ_section_title
;
Influence of the Electronics of the Phosphine Ligands on the H-H Bond
Elongation in Dihydrogen Complexes
;
_journal_name_full 'Inorganic Chemistry'
_journal_page_first 548
_journal_page_last 557
_journal_paper_doi 10.1021/ic7016769
_journal_volume 47
_journal_year 2008
_chemical_formula_moiety 'C61 H68 B CL3 F4 P4 RU'
_chemical_formula_sum 'C61 H68 B Cl3 F4 P4 Ru'
_chemical_formula_weight 1219.26
_chemical_name_systematic
;

 ?

;
_space_group_IT_number 2
_symmetry_cell_setting triclinic
_symmetry_space_group_name_Hall '-P 1'
_symmetry_space_group_name_H-M 'P -1'
_atom_sites_solution_hydrogens geom
_atom_sites_solution_primary direct
_atom_sites_solution_secondary difmap
_audit_creation_method SHELXL-97
_cell_angle_alpha 77.478(4)
_cell_angle_beta 87.307(4)
_cell_angle_gamma 79.995(4)
_cell_formula_units_Z 2
_cell_length_a 11.935(3)
_cell_length_b 14.451(4)
_cell_length_c 17.166(5)
_cell_measurement_temperature 293(2)
_cell_measurement_theta_max 27.0
_cell_measurement_theta_min 2.07
_cell_volume 2846.2(14)
_computing_cell_refinement 'BRUKER SMART APEX CCD'
_computing_data_collection 'BRUKER SMART APEX CCD'
_computing_data_reduction 'BRUKER SAINT'
_computing_molecular_graphics ORTEP-III
_computing_publication_material 'WINGX V1.64.05'
_computing_structure_refinement 'SHELXL-97 (Sheldrick, 1997)'
_computing_structure_solution SHELXS-97
_diffrn_ambient_temperature 293(2)
_diffrn_detector_area_resol_mean 0.3'
_diffrn_measured_fraction_theta_full 0.848
_diffrn_measured_fraction_theta_max 0.848
_diffrn_measurement_device_type 'BRUKER SMART APEX CCD'
_diffrn_measurement_method OMEGA
_diffrn_radiation_monochromator graphite
_diffrn_radiation_source 'fine-focus sealed tube'
_diffrn_radiation_type MoK\a
_diffrn_radiation_wavelength 0.71073
_diffrn_reflns_av_R_equivalents 0.0233
_diffrn_reflns_av_sigmaI/netI 0.0487
_diffrn_reflns_limit_h_max 15
_diffrn_reflns_limit_h_min -15
_diffrn_reflns_limit_k_max 19
_diffrn_reflns_limit_k_min -15
_diffrn_reflns_limit_l_max 22
_diffrn_reflns_limit_l_min -22
_diffrn_reflns_number 16465
_diffrn_reflns_theta_full 28.00
_diffrn_reflns_theta_max 28.00
_diffrn_reflns_theta_min 2.07
_exptl_absorpt_coefficient_mu 0.581
_exptl_absorpt_correction_T_max 0.9447
_exptl_absorpt_correction_T_min 0.8779
_exptl_absorpt_correction_type multi-scan
_exptl_absorpt_process_details SADABS
_exptl_crystal_colour COLORLESS
_exptl_crystal_density_diffrn 1.423
_exptl_crystal_density_method 'not measured'
_exptl_crystal_description RECTANGULAR
_exptl_crystal_F_000 1260
_exptl_crystal_size_max 0.23
_exptl_crystal_size_mid 0.20
_exptl_crystal_size_min 0.10
_refine_diff_density_max 1.733
_refine_diff_density_min -0.607
_refine_diff_density_rms 0.087
_refine_ls_extinction_method none
_refine_ls_goodness_of_fit_ref 0.935
_refine_ls_hydrogen_treatment mixed
_refine_ls_matrix_type fullcycle
_refine_ls_number_parameters 675
_refine_ls_number_reflns 11657
_refine_ls_number_restraints 3
_refine_ls_restrained_S_all 0.937
_refine_ls_R_factor_all 0.0501
_refine_ls_R_factor_gt 0.0397
_refine_ls_shift/su_max 0.032
_refine_ls_shift/su_mean 0.006
_refine_ls_structure_factor_coef Fsqd
_refine_ls_weighting_details 'calc w=1/[\s^2^(Fo^2^)+(0.0569P)^2^+4.1694P] where P=(Fo^2^+2Fc^2^)/3'
_refine_ls_weighting_scheme calc
_refine_ls_wR_factor_gt 0.1023
_refine_ls_wR_factor_ref 0.1082
_reflns_number_gt 9645
_reflns_number_total 11657
_reflns_threshold_expression >2sigma(I)
_cod_data_source_file ic7016769-file003.cif
_cod_data_source_block ru1alt1m
_cod_depositor_comments
;
The following automatic conversions were performed:
'_symmetry_cell_setting' value 'TRICLINIC' changed to 'triclinic'
according to '/home/saulius/struct/CIF-dictionaries/cif_core.dic'
dictionary named 'cif_core.dic' version 2.4.1 from
2010-06-29.

'_exptl_absorpt_correction_type' value 'MULTI-SCAN' changed
to 'multi-scan' according to
'/home/saulius/struct/CIF-dictionaries/cif_core.dic' dictionary named
'cif_core.dic' version 2.4.1 from 2010-06-29.

Automatic conversion script
Id: cif_fix_enum 1527 2010-12-29 10:47:43Z saulius 
;
_cod_original_cell_volume 2846.2(13)
_cod_database_code 4304211

loop_
_symmetry_equiv_pos_as_xyz
'x, y, z'
'-x, -y, -z'

loop_
_atom_site_label
_atom_site_type_symbol
_atom_site_fract_x
_atom_site_fract_y
_atom_site_fract_z
_atom_site_U_iso_or_equiv
_atom_site_adp_type
_atom_site_occupancy
_atom_site_symmetry_multiplicity
_atom_site_calc_flag
_atom_site_refinement_flags
_atom_site_disorder_assembly
_atom_site_disorder_group
Ru1 Ru 0.707074(18) 0.232842(14) 0.752066(12) 0.01215(6) Uani 1 1 d D . .
P1 P 0.60010(6) 0.24399(5) 0.63602(4) 0.01483(14) Uani 1 1 d . . .
P2 P 0.84395(6) 0.13341(5) 0.69055(4) 0.01509(14) Uani 1 1 d . . .
P3 P 0.79940(6) 0.21153(5) 0.87586(4) 0.01361(14) Uani 1 1 d . . .
P4 P 0.56908(6) 0.33600(5) 0.80991(4) 0.01430(14) Uani 1 1 d . . .
Cl1 Cl 0.63047(6) 0.08693(5) 0.81189(4) 0.01797(14) Uani 1 1 d . . .
Cl2 Cl 0.39815(10) 0.81266(8) 0.65086(7) 0.0579(3) Uani 1 1 d . . .
Cl3 Cl 0.58866(8) 0.87975(6) 0.70972(5) 0.0368(2) Uani 1 1 d . . .
B1 B 0.8279(4) 0.5692(3) 0.7382(3) 0.0383(10) Uani 1 1 d . . .
F1 F 0.90330(18) 0.58301(14) 0.67490(13) 0.0392(5) Uani 1 1 d . . .
F2 F 0.7556(4) 0.6479(3) 0.7373(3) 0.155(2) Uani 1 1 d . . .
F3 F 0.7903(2) 0.4847(2) 0.74261(19) 0.0704(8) Uani 1 1 d . . .
F4 F 0.8902(4) 0.5508(3) 0.8093(2) 0.1109(13) Uani 1 1 d . . .
C1 C 0.6787(2) 0.1630(2) 0.57497(17) 0.0189(6) Uani 1 1 d . . .
H1A H 0.6250 0.1334 0.5521 0.023 Uiso 1 1 calc R . .
H1B H 0.7169 0.2006 0.5314 0.023 Uiso 1 1 calc R . .
C2 C 0.7665(2) 0.08446(19) 0.62283(17) 0.0184(6) Uani 1 1 d . . .
H2A H 0.8199 0.0564 0.5866 0.022 Uiso 1 1 calc R . .
H2B H 0.7285 0.0340 0.6537 0.022 Uiso 1 1 calc R . .
C3 C 0.7021(2) 0.27201(19) 0.94240(16) 0.0159(5) Uani 1 1 d . . .
H3A H 0.6505 0.2297 0.9686 0.019 Uiso 1 1 calc R . .
H3B H 0.7453 0.2869 0.9832 0.019 Uiso 1 1 calc R . .
C4 C 0.6343(2) 0.36455(19) 0.89442(16) 0.0161(5) Uani 1 1 d . . .
H4A H 0.6842 0.4111 0.8752 0.019 Uiso 1 1 calc R . .
H4B H 0.5758 0.3921 0.9279 0.019 Uiso 1 1 calc R . .
C5 C 0.4593(2) 0.2080(2) 0.66030(17) 0.0214(6) Uani 1 1 d . . .
H5A H 0.4696 0.1517 0.7036 0.026 Uiso 1 1 calc R . .
H5B H 0.4118 0.2592 0.6809 0.026 Uiso 1 1 calc R . .
C6 C 0.3933(2) 0.1855(2) 0.59611(17) 0.0186(6) Uani 1 1 d . . .
C7 C 0.4088(3) 0.0924(2) 0.5831(2) 0.0280(7) Uani 1 1 d . . .
H7 H 0.4633 0.0452 0.6121 0.034 Uiso 1 1 calc R . .
C8 C 0.3442(3) 0.0690(2) 0.5274(2) 0.0353(8) Uani 1 1 d . . .
H8 H 0.3565 0.0067 0.5187 0.042 Uiso 1 1 calc R . .
C9 C 0.2615(3) 0.1380(2) 0.4848(2) 0.0329(8) Uani 1 1 d . . .
H9 H 0.2171 0.1220 0.4483 0.040 Uiso 1 1 calc R . .
C10 C 0.2453(3) 0.2306(2) 0.4968(2) 0.0305(8) Uani 1 1 d . . .
H10 H 0.1905 0.2774 0.4677 0.037 Uiso 1 1 calc R . .
C11 C 0.3105(3) 0.2546(2) 0.55254(19) 0.0247(7) Uani 1 1 d . . .
H11 H 0.2986 0.3172 0.5606 0.030 Uiso 1 1 calc R . .
C12 C 0.5617(2) 0.3546(2) 0.55766(17) 0.0192(6) Uani 1 1 d . . .
H12A H 0.5227 0.3388 0.5152 0.023 Uiso 1 1 calc R . .
H12B H 0.5089 0.4009 0.5804 0.023 Uiso 1 1 calc R . .
C13 C 0.6621(3) 0.40101(19) 0.52202(16) 0.0192(6) Uani 1 1 d . . .
C14 C 0.7148(3) 0.3815(2) 0.45209(17) 0.0232(6) Uani 1 1 d . . .
H14 H 0.6850 0.3427 0.4245 0.028 Uiso 1 1 calc R . .
C15 C 0.8116(3) 0.4193(2) 0.42307(19) 0.0272(7) Uani 1 1 d . . .
H15 H 0.8465 0.4053 0.3764 0.033 Uiso 1 1 calc R . .
C16 C 0.8565(3) 0.4777(2) 0.46317(19) 0.0299(7) Uani 1 1 d . . .
H16 H 0.9224 0.5017 0.4444 0.036 Uiso 1 1 calc R . .
C17 C 0.8029(3) 0.5001(2) 0.53095(19) 0.0279(7) Uani 1 1 d . . .
H17 H 0.8317 0.5406 0.5573 0.033 Uiso 1 1 calc R . .
C18 C 0.7060(3) 0.4625(2) 0.56049(17) 0.0219(6) Uani 1 1 d . . .
H18 H 0.6701 0.4785 0.6062 0.026 Uiso 1 1 calc R . .
C19 C 0.9291(3) 0.0232(2) 0.74881(17) 0.0194(6) Uani 1 1 d . . .
H19A H 0.9919 0.0410 0.7729 0.023 Uiso 1 1 calc R . .
H19B H 0.8820 -0.0055 0.7917 0.023 Uiso 1 1 calc R . .
C20 C 0.9766(3) -0.0513(2) 0.70083(17) 0.0218(6) Uani 1 1 d . . .
C21 C 0.9231(3) -0.1310(2) 0.7058(2) 0.0291(7) Uani 1 1 d . . .
H21 H 0.8611 -0.1392 0.7400 0.035 Uiso 1 1 calc R . .
C22 C 0.9630(4) -0.1989(2) 0.6590(2) 0.0443(11) Uani 1 1 d . . .
H22 H 0.9279 -0.2523 0.6628 0.053 Uiso 1 1 calc R . .
C23 C 1.0533(4) -0.1866(3) 0.6080(2) 0.0445(11) Uani 1 1 d . . .
H23 H 1.0781 -0.2308 0.5761 0.053 Uiso 1 1 calc R . .
C24 C 1.1069(3) -0.1096(3) 0.6036(2) 0.0396(9) Uani 1 1 d . . .
H24 H 1.1687 -0.1020 0.5693 0.047 Uiso 1 1 calc R . .
C25 C 1.0701(3) -0.0428(2) 0.64990(19) 0.0266(7) Uani 1 1 d . . .
H25 H 1.1083 0.0087 0.6469 0.032 Uiso 1 1 calc R . .
C26 C 0.9486(3) 0.1944(2) 0.62485(17) 0.0216(6) Uani 1 1 d . . .
H26A H 0.9948 0.1483 0.5980 0.026 Uiso 1 1 calc R . .
H26B H 0.9080 0.2449 0.5843 0.026 Uiso 1 1 calc R . .
C27 C 1.0262(2) 0.2377(2) 0.66906(17) 0.0189(6) Uani 1 1 d . . .
C28 C 1.1194(2) 0.1820(2) 0.71283(18) 0.0224(6) Uani 1 1 d . . .
H28 H 1.1387 0.1170 0.7119 0.027 Uiso 1 1 calc R . .
C29 C 1.1835(2) 0.2225(2) 0.75764(19) 0.0239(6) Uani 1 1 d . . .
H29 H 1.2446 0.1843 0.7871 0.029 Uiso 1 1 calc R . .
C30 C 1.1570(3) 0.3196(2) 0.7588(2) 0.0254(7) Uani 1 1 d . . .
H30 H 1.1990 0.3462 0.7898 0.030 Uiso 1 1 calc R . .
C31 C 1.0677(3) 0.3763(2) 0.71352(19) 0.0237(6) Uani 1 1 d . . .
H31 H 1.0512 0.4418 0.7126 0.028 Uiso 1 1 calc R . .
C32 C 1.0027(2) 0.3358(2) 0.66950(18) 0.0217(6) Uani 1 1 d . . .
H32 H 0.9424 0.3746 0.6397 0.026 Uiso 1 1 calc R . .
C33 C 0.8465(2) 0.08811(19) 0.93593(16) 0.0176(6) Uani 1 1 d . . .
H33A H 0.8293 0.0422 0.9065 0.021 Uiso 1 1 calc R . .
H33B H 0.9285 0.0781 0.9415 0.021 Uiso 1 1 calc R . .
C34 C 0.7938(2) 0.06646(19) 1.01824(16) 0.0183(6) Uani 1 1 d . . .
C35 C 0.7018(3) 0.0168(2) 1.03134(18) 0.0207(6) Uani 1 1 d . . .
H35 H 0.6756 -0.0052 0.9897 0.025 Uiso 1 1 calc R . .
C36 C 0.6490(3) -0.0003(2) 1.10580(19) 0.0275(7) Uani 1 1 d . . .
H36 H 0.5879 -0.0336 1.1137 0.033 Uiso 1 1 calc R . .
C37 C 0.6875(3) 0.0325(2) 1.16859(19) 0.0295(7) Uani 1 1 d . . .
H37 H 0.6518 0.0220 1.2183 0.035 Uiso 1 1 calc R . .
C38 C 0.7793(3) 0.0806(2) 1.15641(18) 0.0278(7) Uani 1 1 d . . .
H38 H 0.8056 0.1020 1.1983 0.033 Uiso 1 1 calc R . .
C39 C 0.8326(3) 0.0973(2) 1.08232(17) 0.0228(6) Uani 1 1 d . . .
H39 H 0.8948 0.1292 1.0752 0.027 Uiso 1 1 calc R . .
C40 C 0.9253(2) 0.2704(2) 0.86707(17) 0.0174(6) Uani 1 1 d . . .
H40A H 0.9825 0.2371 0.8362 0.021 Uiso 1 1 calc R . .
H40B H 0.9042 0.3356 0.8365 0.021 Uiso 1 1 calc R . .
C41 C 0.9798(2) 0.2757(2) 0.94280(17) 0.0189(6) Uani 1 1 d . . .
C42 C 1.0656(3) 0.2028(2) 0.97925(19) 0.0256(7) Uani 1 1 d . . .
H42 H 1.0916 0.1509 0.9555 0.031 Uiso 1 1 calc R . .
C43 C 1.1122(3) 0.2072(3) 1.0507(2) 0.0341(8) Uani 1 1 d . . .
H43 H 1.1689 0.1580 1.0748 0.041 Uiso 1 1 calc R . .
C44 C 1.0750(3) 0.2840(3) 1.0862(2) 0.0362(9) Uani 1 1 d . . .
H44 H 1.1051 0.2860 1.1347 0.043 Uiso 1 1 calc R . .
C45 C 0.9920(3) 0.3589(3) 1.0491(2) 0.0324(8) Uani 1 1 d . . .
H45 H 0.9681 0.4118 1.0720 0.039 Uiso 1 1 calc R . .
C46 C 0.9452(3) 0.3544(2) 0.97791(19) 0.0260(7) Uani 1 1 d . . .
H46 H 0.8900 0.4046 0.9533 0.031 Uiso 1 1 calc R . .
C47 C 0.4385(2) 0.2875(2) 0.84910(17) 0.0190(6) Uani 1 1 d . . .
H47A H 0.3750 0.3248 0.8168 0.023 Uiso 1 1 calc R . .
H47B H 0.4469 0.2221 0.8414 0.023 Uiso 1 1 calc R . .
C48 C 0.4075(2) 0.2862(2) 0.93532(17) 0.0177(6) Uani 1 1 d . . .
C49 C 0.3500(3) 0.3684(2) 0.96020(18) 0.0219(6) Uani 1 1 d . . .
H49 H 0.3293 0.4253 0.9228 0.026 Uiso 1 1 calc R . .
C50 C 0.3242(3) 0.3653(2) 1.03980(19) 0.0253(7) Uani 1 1 d . . .
H50 H 0.2860 0.4201 1.0557 0.030 Uiso 1 1 calc R . .
C51 C 0.3547(3) 0.2811(2) 1.09628(19) 0.0263(7) Uani 1 1 d . . .
H51 H 0.3368 0.2795 1.1498 0.032 Uiso 1 1 calc R . .
C52 C 0.4118(3) 0.1996(2) 1.07288(19) 0.0254(7) Uani 1 1 d . . .
H52 H 0.4333 0.1432 1.1107 0.031 Uiso 1 1 calc R . .
C53 C 0.4369(2) 0.2024(2) 0.99256(18) 0.0218(6) Uani 1 1 d . . .
H53 H 0.4741 0.1471 0.9769 0.026 Uiso 1 1 calc R . .
C54 C 0.5171(3) 0.45486(19) 0.74655(17) 0.0198(6) Uani 1 1 d . . .
H54A H 0.5824 0.4864 0.7300 0.024 Uiso 1 1 calc R . .
H54B H 0.4853 0.4445 0.6988 0.024 Uiso 1 1 calc R . .
C55 C 0.4295(2) 0.52350(19) 0.78151(17) 0.0189(6) Uani 1 1 d . . .
C56 C 0.4625(3) 0.5799(2) 0.82983(18) 0.0220(6) Uani 1 1 d . . .
H56 H 0.5390 0.5748 0.8411 0.026 Uiso 1 1 calc R . .
C57 C 0.3813(3) 0.6437(2) 0.8613(2) 0.0269(7) Uani 1 1 d . . .
H57 H 0.4039 0.6810 0.8936 0.032 Uiso 1 1 calc R . .
C58 C 0.2676(3) 0.6520(2) 0.8448(2) 0.0285(7) Uani 1 1 d . . .
H58 H 0.2136 0.6946 0.8661 0.034 Uiso 1 1 calc R . .
C59 C 0.2339(3) 0.5967(2) 0.7963(2) 0.0290(7) Uani 1 1 d . . .
H59 H 0.1574 0.6024 0.7848 0.035 Uiso 1 1 calc R . .
C60 C 0.3146(3) 0.5329(2) 0.76518(18) 0.0236(6) Uani 1 1 d . . .
H60 H 0.2916 0.4959 0.7328 0.028 Uiso 1 1 calc R . .
C61 C 0.5433(4) 0.7853(3) 0.6761(3) 0.0481(10) Uani 1 1 d . . .
H61A H 0.5882 0.7730 0.6298 0.058 Uiso 1 1 calc R . .
H61B H 0.5560 0.7273 0.7177 0.058 Uiso 1 1 calc R . .
H100 H 0.719(4) 0.337(2) 0.697(2) 0.064(12) Uiso 1 1 d D . .
H101 H 0.789(3) 0.311(3) 0.737(2) 0.049(11) Uiso 1 1 d D . .

loop_
_atom_site_aniso_label
_atom_site_aniso_U_11
_atom_site_aniso_U_22
_atom_site_aniso_U_33
_atom_site_aniso_U_23
_atom_site_aniso_U_13
_atom_site_aniso_U_12
Ru1 0.01196(11) 0.01341(10) 0.01071(10) -0.00149(7) 0.00065(8) -0.00263(7)
P1 0.0151(4) 0.0168(3) 0.0120(3) -0.0022(2) -0.0004(3) -0.0019(3)
P2 0.0145(4) 0.0171(3) 0.0129(3) -0.0029(3) 0.0016(3) -0.0017(3)
P3 0.0126(3) 0.0160(3) 0.0115(3) -0.0015(2) 0.0006(3) -0.0027(2)
P4 0.0136(3) 0.0163(3) 0.0125(3) -0.0029(2) 0.0002(3) -0.0013(2)
Cl1 0.0183(3) 0.0175(3) 0.0177(3) -0.0001(2) 0.0006(3) -0.0064(2)
Cl2 0.0581(7) 0.0525(6) 0.0621(7) -0.0032(5) -0.0267(6) -0.0106(5)
Cl3 0.0351(5) 0.0352(4) 0.0342(4) 0.0071(3) -0.0061(4) -0.0061(3)
B1 0.046(3) 0.037(2) 0.035(2) -0.0172(18) 0.016(2) -0.0094(18)
F1 0.0439(13) 0.0267(10) 0.0446(13) -0.0053(9) 0.0130(11) -0.0053(9)
F2 0.145(4) 0.105(3) 0.133(3) 0.046(2) 0.093(3) 0.090(3)
F3 0.0649(18) 0.0674(18) 0.085(2) -0.0124(15) 0.0177(16) -0.0370(15)
F4 0.171(4) 0.108(3) 0.059(2) -0.0206(19) -0.033(2) -0.026(3)
C1 0.0204(15) 0.0216(14) 0.0146(13) -0.0055(11) -0.0006(12) -0.0011(11)
C2 0.0203(15) 0.0173(13) 0.0182(14) -0.0060(10) -0.0004(12) -0.0016(10)
C3 0.0149(14) 0.0215(13) 0.0115(12) -0.0037(10) 0.0016(11) -0.0034(10)
C4 0.0154(14) 0.0192(13) 0.0151(13) -0.0066(10) 0.0014(11) -0.0031(10)
C5 0.0173(15) 0.0307(16) 0.0155(14) -0.0016(11) -0.0004(12) -0.0061(11)
C6 0.0164(15) 0.0239(14) 0.0147(13) -0.0015(11) 0.0017(12) -0.0053(11)
C7 0.0245(17) 0.0214(15) 0.0351(18) 0.0001(13) -0.0089(14) -0.0014(12)
C8 0.038(2) 0.0223(16) 0.050(2) -0.0135(15) -0.0074(17) -0.0063(14)
C9 0.037(2) 0.0365(18) 0.0299(18) -0.0104(14) -0.0104(16) -0.0113(15)
C10 0.0276(18) 0.0315(17) 0.0293(17) -0.0010(13) -0.0138(15) 0.0001(13)
C11 0.0248(17) 0.0220(15) 0.0272(16) -0.0063(12) -0.0065(14) -0.0004(12)
C12 0.0209(15) 0.0197(13) 0.0154(13) -0.0026(10) -0.0027(12) -0.0001(11)
C13 0.0220(15) 0.0176(13) 0.0139(13) 0.0033(10) -0.0023(12) 0.0002(11)
C14 0.0295(17) 0.0221(14) 0.0162(14) -0.0018(11) -0.0005(13) -0.0024(12)
C15 0.0302(18) 0.0294(16) 0.0171(15) 0.0023(12) 0.0048(14) -0.0022(13)
C16 0.0311(18) 0.0278(16) 0.0251(17) 0.0102(13) -0.0007(14) -0.0096(13)
C17 0.0383(19) 0.0195(14) 0.0246(16) 0.0029(12) -0.0082(15) -0.0091(13)
C18 0.0282(17) 0.0183(14) 0.0157(14) 0.0018(11) 0.0011(13) -0.0018(11)
C19 0.0184(15) 0.0203(14) 0.0175(14) -0.0023(11) 0.0007(12) -0.0006(11)
C20 0.0244(16) 0.0184(14) 0.0194(15) -0.0021(11) -0.0072(13) 0.0042(11)
C21 0.0344(19) 0.0223(15) 0.0276(17) 0.0004(12) -0.0102(15) -0.0015(13)
C22 0.069(3) 0.0185(16) 0.045(2) -0.0067(15) -0.027(2) 0.0010(16)
C23 0.061(3) 0.034(2) 0.035(2) -0.0189(16) -0.013(2) 0.0192(18)
C24 0.041(2) 0.043(2) 0.0294(19) -0.0167(16) -0.0018(17) 0.0170(16)
C25 0.0247(17) 0.0309(17) 0.0235(16) -0.0115(13) 0.0004(14) 0.0047(12)
C26 0.0177(15) 0.0266(15) 0.0184(14) -0.0013(11) 0.0028(12) -0.0030(11)
C27 0.0143(14) 0.0243(14) 0.0161(14) 0.0000(11) 0.0072(12) -0.0052(11)
C28 0.0168(15) 0.0224(14) 0.0259(16) -0.0026(12) 0.0049(13) -0.0020(11)
C29 0.0128(15) 0.0267(15) 0.0287(17) -0.0002(12) -0.0001(13) -0.0010(11)
C30 0.0173(15) 0.0272(16) 0.0324(17) -0.0037(13) 0.0030(13) -0.0105(12)
C31 0.0199(16) 0.0200(14) 0.0282(16) 0.0021(12) 0.0087(13) -0.0068(11)
C32 0.0146(15) 0.0237(15) 0.0218(15) 0.0061(11) 0.0047(12) -0.0041(11)
C33 0.0164(14) 0.0178(13) 0.0166(14) -0.0003(10) 0.0002(12) -0.0016(10)
C34 0.0202(15) 0.0161(13) 0.0149(13) 0.0010(10) 0.0004(12) 0.0012(10)
C35 0.0205(15) 0.0179(14) 0.0217(15) -0.0011(11) 0.0020(12) -0.0023(11)
C36 0.0239(17) 0.0243(16) 0.0287(17) 0.0044(12) 0.0053(14) -0.0027(12)
C37 0.0338(19) 0.0260(16) 0.0197(16) 0.0045(12) 0.0079(14) 0.0053(13)
C38 0.0365(19) 0.0280(16) 0.0150(15) -0.0013(12) -0.0026(14) 0.0015(13)
C39 0.0239(16) 0.0241(15) 0.0180(14) 0.0010(11) -0.0025(13) -0.0039(12)
C40 0.0140(14) 0.0218(14) 0.0167(14) -0.0025(11) 0.0012(11) -0.0060(10)
C41 0.0172(15) 0.0252(14) 0.0151(14) -0.0015(11) 0.0008(12) -0.0094(11)
C42 0.0203(16) 0.0274(16) 0.0287(17) -0.0007(12) -0.0037(13) -0.0081(12)
C43 0.0261(18) 0.0387(19) 0.0347(19) 0.0060(15) -0.0129(15) -0.0122(14)
C44 0.034(2) 0.060(2) 0.0200(16) -0.0052(15) -0.0023(15) -0.0267(17)
C45 0.0289(19) 0.047(2) 0.0299(18) -0.0189(15) 0.0066(15) -0.0181(15)
C46 0.0196(16) 0.0296(16) 0.0305(17) -0.0085(13) -0.0012(14) -0.0058(12)
C47 0.0146(14) 0.0227(14) 0.0202(14) -0.0061(11) 0.0006(12) -0.0028(10)
C48 0.0100(13) 0.0255(14) 0.0182(14) -0.0051(11) 0.0035(11) -0.0047(10)
C49 0.0194(16) 0.0225(14) 0.0227(15) -0.0036(11) 0.0051(13) -0.0033(11)
C50 0.0248(17) 0.0283(16) 0.0241(16) -0.0103(12) 0.0066(14) -0.0042(12)
C51 0.0229(17) 0.0405(18) 0.0172(15) -0.0060(13) 0.0030(13) -0.0114(13)
C52 0.0203(16) 0.0296(16) 0.0231(16) 0.0015(12) -0.0010(13) -0.0041(12)
C53 0.0155(15) 0.0219(14) 0.0274(16) -0.0039(12) 0.0023(13) -0.0041(11)
C54 0.0237(16) 0.0182(13) 0.0146(14) -0.0022(10) -0.0002(12) 0.0026(11)
C55 0.0204(15) 0.0165(13) 0.0167(14) -0.0002(10) 0.0011(12) 0.0012(10)
C56 0.0238(16) 0.0199(14) 0.0224(15) -0.0050(11) 0.0031(13) -0.0042(11)
C57 0.0322(18) 0.0213(15) 0.0283(17) -0.0098(12) 0.0061(15) -0.0035(12)
C58 0.0287(18) 0.0244(16) 0.0288(17) -0.0062(13) 0.0088(15) 0.0036(12)
C59 0.0213(17) 0.0287(17) 0.0324(18) -0.0035(13) 0.0004(14) 0.0046(12)
C60 0.0249(17) 0.0225(15) 0.0211(15) -0.0027(11) -0.0046(13) 0.0008(12)
C61 0.043(2) 0.033(2) 0.063(3) -0.0017(18) 0.003(2) -0.0055(17)

loop_
_atom_type_symbol
_atom_type_description
_atom_type_scat_dispersion_real
_atom_type_scat_dispersion_imag
_atom_type_scat_source
C C 0.0033 0.0016 'International Tables Vol C Tables 4.2.6.8 and 6.1.1.4'
H H 0.0000 0.0000 'International Tables Vol C Tables 4.2.6.8 and 6.1.1.4'
F F 0.0171 0.0103 'International Tables Vol C Tables 4.2.6.8 and 6.1.1.4'
P P 0.1023 0.0942 'International Tables Vol C Tables 4.2.6.8 and 6.1.1.4'
Cl Cl 0.1484 0.1585 'International Tables Vol C Tables 4.2.6.8 and 6.1.1.4'
Ru Ru -1.2594 0.8363 'International Tables Vol C Tables 4.2.6.8 and 6.1.1.4'
B B 0.0013 0.0007 'International Tables Vol C Tables 4.2.6.8 and 6.1.1.4'

loop_
_geom_angle_atom_site_label_1
_geom_angle_atom_site_label_2
_geom_angle_atom_site_label_3
_geom_angle
_geom_angle_site_symmetry_1
_geom_angle_site_symmetry_3
_geom_angle_publ_flag
P2 Ru1 P4 178.21(3) . . ?
P2 Ru1 P3 98.72(3) . . ?
P4 Ru1 P3 82.64(3) . . ?
P2 Ru1 P1 83.37(3) . . ?
P4 Ru1 P1 95.39(3) . . ?
P3 Ru1 P1 173.71(3) . . ?
P2 Ru1 Cl1 86.33(3) . . ?
P4 Ru1 Cl1 94.93(3) . . ?
P3 Ru1 Cl1 86.14(3) . . ?
P1 Ru1 Cl1 88.08(3) . . ?
P2 Ru1 H100 100.1(16) . . ?
P4 Ru1 H100 78.4(16) . . ?
P3 Ru1 H100 110.0(16) . . ?
P1 Ru1 H100 75.3(16) . . ?
Cl1 Ru1 H100 161.2(16) . . ?
P2 Ru1 H101 88.9(16) . . ?
P4 Ru1 H101 90.4(16) . . ?
P3 Ru1 H101 74.9(16) . . ?
P1 Ru1 H101 111.1(16) . . ?
Cl1 Ru1 H101 159.5(16) . . ?
H100 Ru1 H101 39.2(14) . . ?
C1 P1 C5 107.67(13) . . ?
C1 P1 C12 100.00(13) . . ?
C5 P1 C12 100.98(13) . . ?
C1 P1 Ru1 109.05(8) . . ?
C5 P1 Ru1 112.37(9) . . ?
C12 P1 Ru1 125.16(8) . . ?
C2 P2 C19 101.82(12) . . ?
C2 P2 C26 104.11(13) . . ?
C19 P2 C26 104.65(13) . . ?
C2 P2 Ru1 106.69(9) . . ?
C19 P2 Ru1 121.45(10) . . ?
C26 P2 Ru1 115.95(10) . . ?
C3 P3 C40 104.52(13) . . ?
C3 P3 C33 104.58(12) . . ?
C40 P3 C33 105.15(12) . . ?
C3 P3 Ru1 108.42(8) . . ?
C40 P3 Ru1 112.94(9) . . ?
C33 P3 Ru1 119.92(8) . . ?
C4 P4 C54 103.75(12) . . ?
C4 P4 C47 106.66(13) . . ?
C54 P4 C47 104.94(13) . . ?
C4 P4 Ru1 108.05(9) . . ?
C54 P4 Ru1 116.26(9) . . ?
C47 P4 Ru1 116.13(9) . . ?
F2 B1 F3 120.2(5) . . ?
F2 B1 F1 109.9(4) . . ?
F3 B1 F1 109.2(3) . . ?
F2 B1 F4 106.6(4) . . ?
F3 B1 F4 102.2(4) . . ?
F1 B1 F4 107.9(4) . . ?
C2 C1 P1 112.71(19) . . ?
C2 C1 H1A 109.0 . . ?
P1 C1 H1A 109.0 . . ?
C2 C1 H1B 109.0 . . ?
P1 C1 H1B 109.1 . . ?
H1A C1 H1B 107.8 . . ?
C1 C2 P2 110.86(18) . . ?
C1 C2 H2A 109.5 . . ?
P2 C2 H2A 109.5 . . ?
C1 C2 H2B 109.5 . . ?
P2 C2 H2B 109.5 . . ?
H2A C2 H2B 108.1 . . ?
C4 C3 P3 109.84(19) . . ?
C4 C3 H3A 109.7 . . ?
P3 C3 H3A 109.7 . . ?
C4 C3 H3B 109.7 . . ?
P3 C3 H3B 109.7 . . ?
H3A C3 H3B 108.2 . . ?
C3 C4 P4 108.52(18) . . ?
C3 C4 H4A 110.0 . . ?
P4 C4 H4A 110.0 . . ?
C3 C4 H4B 110.0 . . ?
P4 C4 H4B 110.0 . . ?
H4A C4 H4B 108.4 . . ?
C6 C5 P1 119.4(2) . . ?
C6 C5 H5A 107.5 . . ?
P1 C5 H5A 107.5 . . ?
C6 C5 H5B 107.5 . . ?
P1 C5 H5B 107.5 . . ?
H5A C5 H5B 107.0 . . ?
C11 C6 C7 118.4(3) . . ?
C11 C6 C5 121.4(3) . . ?
C7 C6 C5 120.1(3) . . ?
C8 C7 C6 120.9(3) . . ?
C8 C7 H7 119.5 . . ?
C6 C7 H7 119.5 . . ?
C9 C8 C7 120.2(3) . . ?
C9 C8 H8 119.9 . . ?
C7 C8 H8 119.9 . . ?
C10 C9 C8 119.6(3) . . ?
C10 C9 H9 120.2 . . ?
C8 C9 H9 120.2 . . ?
C9 C10 C11 120.4(3) . . ?
C9 C10 H10 119.8 . . ?
C11 C10 H10 119.8 . . ?
C6 C11 C10 120.5(3) . . ?
C6 C11 H11 119.8 . . ?
C10 C11 H11 119.8 . . ?
C13 C12 P1 114.27(19) . . ?
C13 C12 H12A 108.7 . . ?
P1 C12 H12A 108.7 . . ?
C13 C12 H12B 108.7 . . ?
P1 C12 H12B 108.7 . . ?
H12A C12 H12B 107.6 . . ?
C14 C13 C18 118.5(3) . . ?
C14 C13 C12 121.2(3) . . ?
C18 C13 C12 120.3(3) . . ?
C13 C14 C15 120.6(3) . . ?
C13 C14 H14 119.7 . . ?
C15 C14 H14 119.7 . . ?
C16 C15 C14 120.4(3) . . ?
C16 C15 H15 119.8 . . ?
C14 C15 H15 119.8 . . ?
C17 C16 C15 119.5(3) . . ?
C17 C16 H16 120.3 . . ?
C15 C16 H16 120.3 . . ?
C16 C17 C18 120.5(3) . . ?
C16 C17 H17 119.7 . . ?
C18 C17 H17 119.7 . . ?
C17 C18 C13 120.5(3) . . ?
C17 C18 H18 119.8 . . ?
C13 C18 H18 119.8 . . ?
C20 C19 P2 114.50(19) . . ?
C20 C19 H19A 108.6 . . ?
P2 C19 H19A 108.6 . . ?
C20 C19 H19B 108.6 . . ?
P2 C19 H19B 108.6 . . ?
H19A C19 H19B 107.6 . . ?
C25 C20 C21 118.1(3) . . ?
C25 C20 C19 122.8(3) . . ?
C21 C20 C19 119.1(3) . . ?
C20 C21 C22 119.9(4) . . ?
C20 C21 H21 120.1 . . ?
C22 C21 H21 120.1 . . ?
C23 C22 C21 120.3(3) . . ?
C23 C22 H22 119.9 . . ?
C21 C22 H22 119.9 . . ?
C24 C23 C22 120.1(3) . . ?
C24 C23 H23 120.0 . . ?
C22 C23 H23 120.0 . . ?
C23 C24 C25 120.6(4) . . ?
C23 C24 H24 119.7 . . ?
C25 C24 H24 119.7 . . ?
C24 C25 C20 121.0(3) . . ?
C24 C25 H25 119.5 . . ?
C20 C25 H25 119.5 . . ?
C27 C26 P2 113.5(2) . . ?
C27 C26 H26A 108.9 . . ?
P2 C26 H26A 108.9 . . ?
C27 C26 H26B 108.9 . . ?
P2 C26 H26B 108.9 . . ?
H26A C26 H26B 107.7 . . ?
C32 C27 C28 117.9(3) . . ?
C32 C27 C26 119.9(3) . . ?
C28 C27 C26 122.1(3) . . ?
C29 C28 C27 120.7(3) . . ?
C29 C28 H28 119.6 . . ?
C27 C28 H28 119.6 . . ?
C30 C29 C28 120.4(3) . . ?
C30 C29 H29 119.8 . . ?
C28 C29 H29 119.8 . . ?
C31 C30 C29 119.5(3) . . ?
C31 C30 H30 120.3 . . ?
C29 C30 H30 120.3 . . ?
C30 C31 C32 120.2(3) . . ?
C30 C31 H31 119.9 . . ?
C32 C31 H31 119.9 . . ?
C31 C32 C27 121.2(3) . . ?
C31 C32 H32 119.4 . . ?
C27 C32 H32 119.4 . . ?
C34 C33 P3 115.6(2) . . ?
C34 C33 H33A 108.4 . . ?
P3 C33 H33A 108.4 . . ?
C34 C33 H33B 108.4 . . ?
P3 C33 H33B 108.4 . . ?
H33A C33 H33B 107.4 . . ?
C35 C34 C39 118.3(3) . . ?
C35 C34 C33 120.0(3) . . ?
C39 C34 C33 121.7(3) . . ?
C36 C35 C34 120.9(3) . . ?
C36 C35 H35 119.5 . . ?
C34 C35 H35 119.5 . . ?
C35 C36 C37 120.0(3) . . ?
C35 C36 H36 120.0 . . ?
C37 C36 H36 120.0 . . ?
C38 C37 C36 119.4(3) . . ?
C38 C37 H37 120.3 . . ?
C36 C37 H37 120.3 . . ?
C37 C38 C39 120.7(3) . . ?
C37 C38 H38 119.6 . . ?
C39 C38 H38 119.6 . . ?
C38 C39 C34 120.6(3) . . ?
C38 C39 H39 119.7 . . ?
C34 C39 H39 119.7 . . ?
C41 C40 P3 117.8(2) . . ?
C41 C40 H40A 107.9 . . ?
P3 C40 H40A 107.9 . . ?
C41 C40 H40B 107.9 . . ?
P3 C40 H40B 107.9 . . ?
H40A C40 H40B 107.2 . . ?
C46 C41 C42 118.7(3) . . ?
C46 C41 C40 120.1(3) . . ?
C42 C41 C40 121.2(3) . . ?
C43 C42 C41 120.5(3) . . ?
C43 C42 H42 119.8 . . ?
C41 C42 H42 119.8 . . ?
C44 C43 C42 120.3(3) . . ?
C44 C43 H43 119.8 . . ?
C42 C43 H43 119.8 . . ?
C43 C44 C45 119.8(3) . . ?
C43 C44 H44 120.1 . . ?
C45 C44 H44 120.1 . . ?
C46 C45 C44 119.9(3) . . ?
C46 C45 H45 120.0 . . ?
C44 C45 H45 120.0 . . ?
C45 C46 C41 120.8(3) . . ?
C45 C46 H46 119.6 . . ?
C41 C46 H46 119.6 . . ?
C48 C47 P4 117.38(19) . . ?
C48 C47 H47A 108.0 . . ?
P4 C47 H47A 108.0 . . ?
C48 C47 H47B 108.0 . . ?
P4 C47 H47B 108.0 . . ?
H47A C47 H47B 107.2 . . ?
C53 C48 C49 118.4(3) . . ?
C53 C48 C47 119.8(3) . . ?
C49 C48 C47 121.8(3) . . ?
C50 C49 C48 120.4(3) . . ?
C50 C49 H49 119.8 . . ?
C48 C49 H49 119.8 . . ?
C49 C50 C51 120.5(3) . . ?
C49 C50 H50 119.8 . . ?
C51 C50 H50 119.8 . . ?
C52 C51 C50 119.9(3) . . ?
C52 C51 H51 120.0 . . ?
C50 C51 H51 120.0 . . ?
C51 C52 C53 119.7(3) . . ?
C51 C52 H52 120.2 . . ?
C53 C52 H52 120.2 . . ?
C48 C53 C52 121.1(3) . . ?
C48 C53 H53 119.4 . . ?
C52 C53 H53 119.4 . . ?
C55 C54 P4 118.0(2) . . ?
C55 C54 H54A 107.8 . . ?
P4 C54 H54A 107.8 . . ?
C55 C54 H54B 107.8 . . ?
P4 C54 H54B 107.8 . . ?
H54A C54 H54B 107.1 . . ?
C60 C55 C56 118.7(3) . . ?
C60 C55 C54 120.8(3) . . ?
C56 C55 C54 120.5(3) . . ?
C57 C56 C55 120.3(3) . . ?
C57 C56 H56 119.9 . . ?
C55 C56 H56 119.9 . . ?
C58 C57 C56 120.4(3) . . ?
C58 C57 H57 119.8 . . ?
C56 C57 H57 119.8 . . ?
C57 C58 C59 119.8(3) . . ?
C57 C58 H58 120.1 . . ?
C59 C58 H58 120.1 . . ?
C60 C59 C58 119.8(3) . . ?
C60 C59 H59 120.1 . . ?
C58 C59 H59 120.1 . . ?
C59 C60 C55 121.0(3) . . ?
C59 C60 H60 119.5 . . ?
C55 C60 H60 119.5 . . ?
Cl2 C61 Cl3 111.9(2) . . ?
Cl2 C61 H61A 109.2 . . ?
Cl3 C61 H61A 109.2 . . ?
Cl2 C61 H61B 109.2 . . ?
Cl3 C61 H61B 109.2 . . ?
H61A C61 H61B 107.9 . . ?

loop_
_geom_bond_atom_site_label_1
_geom_bond_atom_site_label_2
_geom_bond_distance
_geom_bond_site_symmetry_2
_geom_bond_publ_flag
Ru1 P2 2.3514(9) . ?
Ru1 P4 2.3571(8) . ?
Ru1 P3 2.3755(9) . ?
Ru1 P1 2.3776(8) . ?
Ru1 Cl1 2.4453(8) . ?
Ru1 H100 1.63(3) . ?
Ru1 H101 1.59(3) . ?
P1 C1 1.845(3) . ?
P1 C5 1.848(3) . ?
P1 C12 1.856(3) . ?
P2 C2 1.842(3) . ?
P2 C19 1.847(3) . ?
P2 C26 1.851(3) . ?
P3 C3 1.836(3) . ?
P3 C40 1.837(3) . ?
P3 C33 1.863(3) . ?
P4 C4 1.833(3) . ?
P4 C54 1.844(3) . ?
P4 C47 1.858(3) . ?
Cl2 C61 1.761(4) . ?
Cl3 C61 1.765(4) . ?
B1 F2 1.300(5) . ?
B1 F3 1.359(5) . ?
B1 F1 1.381(5) . ?
B1 F4 1.410(6) . ?
C1 C2 1.525(4) . ?
C1 H1A 0.9700 . ?
C1 H1B 0.9700 . ?
C2 H2A 0.9700 . ?
C2 H2B 0.9700 . ?
C3 C4 1.527(4) . ?
C3 H3A 0.9700 . ?
C3 H3B 0.9700 . ?
C4 H4A 0.9700 . ?
C4 H4B 0.9700 . ?
C5 C6 1.505(4) . ?
C5 H5A 0.9700 . ?
C5 H5B 0.9700 . ?
C6 C11 1.391(4) . ?
C6 C7 1.391(4) . ?
C7 C8 1.386(4) . ?
C7 H7 0.9300 . ?
C8 C9 1.383(5) . ?
C8 H8 0.9300 . ?
C9 C10 1.377(5) . ?
C9 H9 0.9300 . ?
C10 C11 1.396(4) . ?
C10 H10 0.9300 . ?
C11 H11 0.9300 . ?
C12 C13 1.514(4) . ?
C12 H12A 0.9700 . ?
C12 H12B 0.9700 . ?
C13 C14 1.389(4) . ?
C13 C18 1.396(4) . ?
C14 C15 1.390(5) . ?
C14 H14 0.9300 . ?
C15 C16 1.385(5) . ?
C15 H15 0.9300 . ?
C16 C17 1.374(5) . ?
C16 H16 0.9300 . ?
C17 C18 1.391(4) . ?
C17 H17 0.9300 . ?
C18 H18 0.9300 . ?
C19 C20 1.513(4) . ?
C19 H19A 0.9700 . ?
C19 H19B 0.9700 . ?
C20 C25 1.390(5) . ?
C20 C21 1.397(4) . ?
C21 C22 1.406(5) . ?
C21 H21 0.9300 . ?
C22 C23 1.368(6) . ?
C22 H22 0.9300 . ?
C23 C24 1.364(6) . ?
C23 H23 0.9300 . ?
C24 C25 1.382(4) . ?
C24 H24 0.9300 . ?
C25 H25 0.9300 . ?
C26 C27 1.516(4) . ?
C26 H26A 0.9700 . ?
C26 H26B 0.9700 . ?
C27 C32 1.398(4) . ?
C27 C28 1.399(4) . ?
C28 C29 1.388(4) . ?
C28 H28 0.9300 . ?
C29 C30 1.388(4) . ?
C29 H29 0.9300 . ?
C30 C31 1.382(4) . ?
C30 H30 0.9300 . ?
C31 C32 1.385(4) . ?
C31 H31 0.9300 . ?
C32 H32 0.9300 . ?
C33 C34 1.511(4) . ?
C33 H33A 0.9700 . ?
C33 H33B 0.9700 . ?
C34 C35 1.397(4) . ?
C34 C39 1.398(4) . ?
C35 C36 1.391(5) . ?
C35 H35 0.9300 . ?
C36 C37 1.393(5) . ?
C36 H36 0.9300 . ?
C37 C38 1.380(5) . ?
C37 H37 0.9300 . ?
C38 C39 1.388(5) . ?
C38 H38 0.9300 . ?
C39 H39 0.9300 . ?
C40 C41 1.503(4) . ?
C40 H40A 0.9700 . ?
C40 H40B 0.9700 . ?
C41 C46 1.392(4) . ?
C41 C42 1.397(4) . ?
C42 C43 1.390(4) . ?
C42 H42 0.9300 . ?
C43 C44 1.377(5) . ?
C43 H43 0.9300 . ?
C44 C45 1.395(5) . ?
C44 H44 0.9300 . ?
C45 C46 1.385(4) . ?
C45 H45 0.9300 . ?
C46 H46 0.9300 . ?
C47 C48 1.506(4) . ?
C47 H47A 0.9700 . ?
C47 H47B 0.9700 . ?
C48 C53 1.388(4) . ?
C48 C49 1.404(4) . ?
C49 C50 1.380(4) . ?
C49 H49 0.9300 . ?
C50 C51 1.385(4) . ?
C50 H50 0.9300 . ?
C51 C52 1.384(5) . ?
C51 H51 0.9300 . ?
C52 C53 1.391(4) . ?
C52 H52 0.9300 . ?
C53 H53 0.9300 . ?
C54 C55 1.509(4) . ?
C54 H54A 0.9700 . ?
C54 H54B 0.9700 . ?
C55 C60 1.389(4) . ?
C55 C56 1.394(4) . ?
C56 C57 1.392(4) . ?
C56 H56 0.9300 . ?
C57 C58 1.380(5) . ?
C57 H57 0.9300 . ?
C58 C59 1.387(5) . ?
C58 H58 0.9300 . ?
C59 C60 1.386(4) . ?
C59 H59 0.9300 . ?
C60 H60 0.9300 . ?
C61 H61A 0.9700 . ?
C61 H61B 0.9700 . ?

loop_
_geom_torsion_atom_site_label_1
_geom_torsion_atom_site_label_2
_geom_torsion_atom_site_label_3
_geom_torsion_atom_site_label_4
_geom_torsion
_geom_torsion_site_symmetry_1
_geom_torsion_site_symmetry_2
_geom_torsion_site_symmetry_3
_geom_torsion_site_symmetry_4
_geom_torsion_publ_flag
P2 Ru1 P1 C1 5.09(10) . . . . ?
P4 Ru1 P1 C1 -176.20(10) . . . . ?
P3 Ru1 P1 C1 -104.7(2) . . . . ?
Cl1 Ru1 P1 C1 -81.43(10) . . . . ?
P2 Ru1 P1 C5 124.39(11) . . . . ?
P4 Ru1 P1 C5 -56.91(11) . . . . ?
P3 Ru1 P1 C5 14.5(3) . . . . ?
Cl1 Ru1 P1 C5 37.87(11) . . . . ?
P2 Ru1 P1 C12 -112.81(12) . . . . ?
P4 Ru1 P1 C12 65.90(12) . . . . ?
P3 Ru1 P1 C12 137.4(2) . . . . ?
Cl1 Ru1 P1 C12 160.67(12) . . . . ?
P4 Ru1 P2 C2 -70.8(8) . . . . ?
P3 Ru1 P2 C2 149.46(9) . . . . ?
P1 Ru1 P2 C2 -24.55(9) . . . . ?
Cl1 Ru1 P2 C2 63.94(9) . . . . ?
P4 Ru1 P2 C19 173.5(8) . . . . ?
P3 Ru1 P2 C19 33.73(11) . . . . ?
P1 Ru1 P2 C19 -140.29(11) . . . . ?
Cl1 Ru1 P2 C19 -51.79(11) . . . . ?
P4 Ru1 P2 C26 44.6(8) . . . . ?
P3 Ru1 P2 C26 -95.14(10) . . . . ?
P1 Ru1 P2 C26 90.85(10) . . . . ?
Cl1 Ru1 P2 C26 179.34(10) . . . . ?
P2 Ru1 P3 C3 -173.66(9) . . . . ?
P4 Ru1 P3 C3 7.51(9) . . . . ?
P1 Ru1 P3 C3 -64.6(2) . . . . ?
Cl1 Ru1 P3 C3 -87.98(9) . . . . ?
P2 Ru1 P3 C40 71.01(10) . . . . ?
P4 Ru1 P3 C40 -107.83(10) . . . . ?
P1 Ru1 P3 C40 -180(21) . . . . ?
Cl1 Ru1 P3 C40 156.69(10) . . . . ?
P2 Ru1 P3 C33 -53.81(11) . . . . ?
P4 Ru1 P3 C33 127.36(11) . . . . ?
P1 Ru1 P3 C33 55.2(3) . . . . ?
Cl1 Ru1 P3 C33 31.87(11) . . . . ?
P2 Ru1 P4 C4 -122.9(8) . . . . ?
P3 Ru1 P4 C4 17.06(9) . . . . ?
P1 Ru1 P4 C4 -168.96(9) . . . . ?
Cl1 Ru1 P4 C4 102.51(9) . . . . ?
P2 Ru1 P4 C54 -6.8(8) . . . . ?
P3 Ru1 P4 C54 133.13(10) . . . . ?
P1 Ru1 P4 C54 -52.88(10) . . . . ?
Cl1 Ru1 P4 C54 -141.41(10) . . . . ?
P2 Ru1 P4 C47 117.4(8) . . . . ?
P3 Ru1 P4 C47 -102.66(10) . . . . ?
P1 Ru1 P4 C47 71.33(10) . . . . ?
Cl1 Ru1 P4 C47 -17.20(9) . . . . ?
C5 P1 C1 C2 -101.7(2) . . . . ?
C12 P1 C1 C2 153.3(2) . . . . ?
Ru1 P1 C1 C2 20.5(2) . . . . ?
P1 C1 C2 P2 -42.2(3) . . . . ?
C19 P2 C2 C1 173.2(2) . . . . ?
C26 P2 C2 C1 -78.2(2) . . . . ?
Ru1 P2 C2 C1 44.9(2) . . . . ?
C40 P3 C3 C4 84.02(19) . . . . ?
C33 P3 C3 C4 -165.72(18) . . . . ?
Ru1 P3 C3 C4 -36.68(19) . . . . ?
P3 C3 C4 P4 51.9(2) . . . . ?
C54 P4 C4 C3 -168.4(2) . . . . ?
C47 P4 C4 C3 81.1(2) . . . . ?
Ru1 P4 C4 C3 -44.4(2) . . . . ?
C1 P1 C5 C6 -43.9(3) . . . . ?
C12 P1 C5 C6 60.4(3) . . . . ?
Ru1 P1 C5 C6 -163.98(19) . . . . ?
P1 C5 C6 C11 -95.6(3) . . . . ?
P1 C5 C6 C7 89.0(3) . . . . ?
C11 C6 C7 C8 0.7(5) . . . . ?
C5 C6 C7 C8 176.3(3) . . . . ?
C6 C7 C8 C9 -1.2(6) . . . . ?
C7 C8 C9 C10 1.3(6) . . . . ?
C8 C9 C10 C11 -1.0(6) . . . . ?
C7 C6 C11 C10 -0.3(5) . . . . ?
C5 C6 C11 C10 -175.9(3) . . . . ?
C9 C10 C11 C6 0.5(5) . . . . ?
C1 P1 C12 C13 -67.5(2) . . . . ?
C5 P1 C12 C13 -177.8(2) . . . . ?
Ru1 P1 C12 C13 54.5(2) . . . . ?
P1 C12 C13 C14 95.0(3) . . . . ?
P1 C12 C13 C18 -83.0(3) . . . . ?
C18 C13 C14 C15 2.6(4) . . . . ?
C12 C13 C14 C15 -175.5(3) . . . . ?
C13 C14 C15 C16 -0.5(4) . . . . ?
C14 C15 C16 C17 -1.6(5) . . . . ?
C15 C16 C17 C18 1.6(5) . . . . ?
C16 C17 C18 C13 0.5(4) . . . . ?
C14 C13 C18 C17 -2.5(4) . . . . ?
C12 C13 C18 C17 175.5(3) . . . . ?
C2 P2 C19 C20 38.7(2) . . . . ?
C26 P2 C19 C20 -69.5(2) . . . . ?
Ru1 P2 C19 C20 156.83(18) . . . . ?
P2 C19 C20 C25 76.4(3) . . . . ?
P2 C19 C20 C21 -101.7(3) . . . . ?
C25 C20 C21 C22 -1.0(4) . . . . ?
C19 C20 C21 C22 177.2(3) . . . . ?
C20 C21 C22 C23 -0.8(5) . . . . ?
C21 C22 C23 C24 1.6(5) . . . . ?
C22 C23 C24 C25 -0.7(5) . . . . ?
C23 C24 C25 C20 -1.1(5) . . . . ?
C21 C20 C25 C24 1.9(4) . . . . ?
C19 C20 C25 C24 -176.2(3) . . . . ?
C2 P2 C26 C27 -177.9(2) . . . . ?
C19 P2 C26 C27 -71.4(2) . . . . ?
Ru1 P2 C26 C27 65.2(2) . . . . ?
P2 C26 C27 C32 -98.7(3) . . . . ?
P2 C26 C27 C28 78.7(3) . . . . ?
C32 C27 C28 C29 2.5(4) . . . . ?
C26 C27 C28 C29 -175.0(3) . . . . ?
C27 C28 C29 C30 -1.0(5) . . . . ?
C28 C29 C30 C31 -1.4(5) . . . . ?
C29 C30 C31 C32 2.2(5) . . . . ?
C30 C31 C32 C27 -0.6(5) . . . . ?
C28 C27 C32 C31 -1.7(4) . . . . ?
C26 C27 C32 C31 175.8(3) . . . . ?
C3 P3 C33 C34 2.4(2) . . . . ?
C40 P3 C33 C34 112.2(2) . . . . ?
Ru1 P3 C33 C34 -119.39(18) . . . . ?
P3 C33 C34 C35 98.7(3) . . . . ?
P3 C33 C34 C39 -79.5(3) . . . . ?
C39 C34 C35 C36 1.1(4) . . . . ?
C33 C34 C35 C36 -177.2(3) . . . . ?
C34 C35 C36 C37 0.1(4) . . . . ?
C35 C36 C37 C38 -0.9(5) . . . . ?
C36 C37 C38 C39 0.6(5) . . . . ?
C37 C38 C39 C34 0.6(5) . . . . ?
C35 C34 C39 C38 -1.4(4) . . . . ?
C33 C34 C39 C38 176.8(3) . . . . ?
C3 P3 C40 C41 52.7(2) . . . . ?
C33 P3 C40 C41 -57.1(2) . . . . ?
Ru1 P3 C40 C41 170.34(19) . . . . ?
P3 C40 C41 C46 -90.4(3) . . . . ?
P3 C40 C41 C42 89.7(3) . . . . ?
C46 C41 C42 C43 2.4(5) . . . . ?
C40 C41 C42 C43 -177.7(3) . . . . ?
C41 C42 C43 C44 -0.5(5) . . . . ?
C42 C43 C44 C45 -1.6(5) . . . . ?
C43 C44 C45 C46 1.8(5) . . . . ?
C44 C45 C46 C41 0.1(5) . . . . ?
C42 C41 C46 C45 -2.2(5) . . . . ?
C40 C41 C46 C45 177.9(3) . . . . ?
C4 P4 C47 C48 3.6(2) . . . . ?
C54 P4 C47 C48 -106.1(2) . . . . ?
Ru1 P4 C47 C48 124.07(19) . . . . ?
P4 C47 C48 C53 -97.9(3) . . . . ?
P4 C47 C48 C49 81.5(3) . . . . ?
C53 C48 C49 C50 0.2(4) . . . . ?
C47 C48 C49 C50 -179.1(3) . . . . ?
C48 C49 C50 C51 0.1(5) . . . . ?
C49 C50 C51 C52 0.2(5) . . . . ?
C50 C51 C52 C53 -0.8(5) . . . . ?
C49 C48 C53 C52 -0.9(4) . . . . ?
C47 C48 C53 C52 178.5(3) . . . . ?
C51 C52 C53 C48 1.2(4) . . . . ?
C4 P4 C54 C55 -61.0(2) . . . . ?
C47 P4 C54 C55 50.7(2) . . . . ?
Ru1 P4 C54 C55 -179.48(18) . . . . ?
P4 C54 C55 C60 -98.6(3) . . . . ?
P4 C54 C55 C56 82.4(3) . . . . ?
C60 C55 C56 C57 0.4(4) . . . . ?
C54 C55 C56 C57 179.4(3) . . . . ?
C55 C56 C57 C58 -0.2(5) . . . . ?
C56 C57 C58 C59 -0.3(5) . . . . ?
C57 C58 C59 C60 0.5(5) . . . . ?
C58 C59 C60 C55 -0.2(5) . . . . ?
C56 C55 C60 C59 -0.2(4) . . . . ?
C54 C55 C60 C59 -179.2(3) . . . . ?
